data_1560410
loop_
_publ_author_name
'Mesbah, Adel'
'Prakash, Jai'
'Malliakas, Christos D.'
'Leb\`egue, S\'ebastien'
'Badawi, Michael'
'Ibers, James A.'

_publ_section_title
;
 Syntheses, crystal structures, and optical properties of CsBa5Ti2Se9Cl
 and CsBa2Cl5
;
_journal_name_full 'Journal of Solid State Chemistry'
_journal_page_first 258
_journal_page_last 262
_journal_paper_doi 10.1016/j.jssc.2017.05.029
_journal_volume 253
_journal_year 2017
_chemical_formula_sum 'Ba2 Cl5 Cs'
_chemical_formula_weight 584.84
_space_group_crystal_system monoclinic
_space_group_IT_number 14
_space_group_name_Hall '-P 2ybc'
_space_group_name_H-M_alt 'P 1 21/c 1'
_atom_sites_solution_hydrogens .
_cell_angle_alpha 90
_cell_angle_beta 90.192(2)
_cell_angle_gamma 90
_cell_formula_units_Z 4
_cell_length_a 9.5203(3)
_cell_length_b 8.2098(2)
_cell_length_c 13.1640(4)
_cell_measurement_reflns_used 3401
_cell_measurement_temperature 100(2)
_cell_measurement_theta_max 29.899
_cell_measurement_theta_min 4.284
_cell_volume 1028.89(5)
_computing_structure_refinement 'SHELXL-2016/6 (Sheldrick, 2016)'
_diffrn_ambient_temperature 100(2)
_diffrn_measured_fraction_theta_full 0.995
_diffrn_measured_fraction_theta_max 0.986
_diffrn_measurement_device_type 'bruker apex II'
_diffrn_measurement_method ' omega and phi scans'
_diffrn_radiation_type MoK\a
_diffrn_radiation_wavelength 0.71073
_diffrn_reflns_av_R_equivalents 0.0510
_diffrn_reflns_av_unetI/netI 0.0425
_diffrn_reflns_Laue_measured_fraction_full 0.995
_diffrn_reflns_Laue_measured_fraction_max 0.986
_diffrn_reflns_limit_h_max 13
_diffrn_reflns_limit_h_min -13
_diffrn_reflns_limit_k_max 11
_diffrn_reflns_limit_k_min -11
_diffrn_reflns_limit_l_max 15
_diffrn_reflns_limit_l_min -18
_diffrn_reflns_number 14921
_diffrn_reflns_point_group_measured_fraction_full 0.995
_diffrn_reflns_point_group_measured_fraction_max 0.986
_diffrn_reflns_theta_full 25.242
_diffrn_reflns_theta_max 30.041
_diffrn_reflns_theta_min 2.924
_exptl_absorpt_coefficient_mu 12.312
_exptl_absorpt_correction_T_max 0.76445
_exptl_absorpt_correction_T_min 0.64753
_exptl_absorpt_correction_type numerical
_exptl_absorpt_process_details 'face indexed (SADABS; Sheldrick), 2008'
_exptl_crystal_colour pink
_exptl_crystal_density_diffrn 3.776
_exptl_crystal_description plate
_exptl_crystal_F_000 1008
_exptl_crystal_size_max 0.063
_exptl_crystal_size_mid 0.039
_exptl_crystal_size_min 0.034
_refine_diff_density_max 1.157
_refine_diff_density_min -1.113
_refine_diff_density_rms 0.262
_refine_ls_extinction_coef 0.00015(4)
_refine_ls_extinction_expression Fc^*^=kFc[1+0.001xFc^2^\l^3^/sin(2\q)]^-1/4^
_refine_ls_extinction_method 'SHELXL-2016/6 (Sheldrick 2016)'
_refine_ls_goodness_of_fit_ref 0.991
_refine_ls_hydrogen_treatment undef
_refine_ls_matrix_type full
_refine_ls_number_parameters 74
_refine_ls_number_reflns 2984
_refine_ls_number_restraints 0
_refine_ls_restrained_S_all 0.991
_refine_ls_R_factor_all 0.0424
_refine_ls_R_factor_gt 0.0259
_refine_ls_shift/su_max 0.000
_refine_ls_shift/su_mean 0.000
_refine_ls_structure_factor_coef Fsqd
_refine_ls_weighting_details 'w=1/[\s^2^(Fo^2^)+(0.0149P)^2^] where P=(1.0000Fo^2^+0.0000Fc^2^)'
_refine_ls_weighting_scheme calc
_refine_ls_wR_factor_gt 0.0400
_refine_ls_wR_factor_ref 0.0433
_reflns_Friedel_coverage 0.000
_reflns_Friedel_fraction_full .
_reflns_Friedel_fraction_max .
_reflns_number_gt 2431
_reflns_number_total 2984
_reflns_threshold_expression 'I > 2\s(I)'
_cod_data_source_file JSSC-2018-253-258.cif
_cod_data_source_block Ba2CsCl5
_cod_original_sg_symbol_H-M 'P 21/c'
_cod_database_code 1560410
_shelx_space_group_comment
;
The symmetry employed for this shelxl refinement is uniquely defined
by the following loop, which should always be used as a source of
symmetry information in preference to the above space-group names.
They are only intended as comments.
;
_shelx_estimated_absorpt_t_min 0.511
_shelx_estimated_absorpt_t_max 0.680

loop_
_space_group_symop_operation_xyz
'x, y, z'
'-x, y+1/2, -z+1/2'
'-x, -y, -z'
'x, -y-1/2, z-1/2'

loop_
_atom_site_label
_atom_site_type_symbol
_atom_site_fract_x
_atom_site_fract_y
_atom_site_fract_z
_atom_site_U_iso_or_equiv
_atom_site_adp_type
_atom_site_occupancy
_atom_site_site_symmetry_order
_atom_site_calc_flag
_atom_site_refinement_flags_posn
_atom_site_refinement_flags_adp
_atom_site_refinement_flags_occupancy
_atom_site_disorder_assembly
_atom_site_disorder_group
Cs1 Cs 0.48929(3) 0.05772(3) 0.16537(2) 0.01122(7) Uani 1 1 d . . . . .
Ba1 Ba 0.00036(3) 0.02811(3) 0.17570(2) 0.00759(7) Uani 1 1 d . . . . .
Ba2 Ba 0.24867(3) 0.56648(3) 0.00727(2) 0.00840(6) Uani 1 1 d . . . . .
Cl1 Cl 0.03721(11) 0.16247(12) 0.40110(8) 0.0099(2) Uani 1 1 d . . . . .
Cl2 Cl 0.20957(11) 0.33395(12) 0.18715(8) 0.0117(2) Uani 1 1 d . . . . .
Cl3 Cl 0.21359(11) 0.55044(12) 0.50223(8) 0.0097(2) Uani 1 1 d . . . . .
Cl4 Cl 0.46371(11) 0.17566(13) 0.42116(9) 0.0135(2) Uani 1 1 d . . . . .
Cl5 Cl 0.77549(11) 0.30872(12) 0.21862(9) 0.0102(2) Uani 1 1 d . . . . .

loop_
_atom_site_aniso_label
_atom_site_aniso_U_11
_atom_site_aniso_U_22
_atom_site_aniso_U_33
_atom_site_aniso_U_23
_atom_site_aniso_U_13
_atom_site_aniso_U_12
Cs1 0.01027(13) 0.01100(12) 0.01238(15) -0.00217(11) 0.00047(11) -0.00177(10)
Ba1 0.00867(12) 0.00727(12) 0.00681(13) -0.00017(10) -0.00015(10) 0.00080(9)
Ba2 0.00835(12) 0.00823(12) 0.00861(14) 0.00077(10) -0.00011(10) 0.00003(9)
Cl1 0.0101(5) 0.0099(5) 0.0098(6) 0.0021(4) 0.0006(4) 0.0007(4)
Cl2 0.0128(5) 0.0102(5) 0.0120(6) 0.0014(4) 0.0024(4) 0.0012(4)
Cl3 0.0095(5) 0.0109(5) 0.0086(5) -0.0006(4) -0.0010(4) -0.0001(4)
Cl4 0.0118(5) 0.0123(5) 0.0163(6) 0.0038(4) -0.0010(5) -0.0012(4)
Cl5 0.0105(5) 0.0100(5) 0.0102(6) -0.0013(4) -0.0008(4) 0.0000(4)

loop_
_atom_type_symbol
_atom_type_description
_atom_type_scat_dispersion_real
_atom_type_scat_dispersion_imag
_atom_type_scat_source
Cl Cl 0.1484 0.1585 'International Tables Vol C Tables 4.2.6.8 and 6.1.1.4'
Cs Cs -0.3680 2.1192 'International Tables Vol C Tables 4.2.6.8 and 6.1.1.4'
Ba Ba -0.3244 2.2819 'International Tables Vol C Tables 4.2.6.8 and 6.1.1.4'

loop_
_geom_angle_atom_site_label_1
_geom_angle_atom_site_label_2
_geom_angle_atom_site_label_3
_geom_angle
_geom_angle_site_symmetry_1
_geom_angle_site_symmetry_3
Cl4 Cs1 Cl5 120.93(3) 2_645 .
Cl4 Cs1 Cl3 69.90(3) 2_645 4_565
Cl5 Cs1 Cl3 149.03(3) . 4_565
Cl4 Cs1 Cl2 136.98(3) 2_645 .
Cl5 Cs1 Cl2 101.21(2) . .
Cl3 Cs1 Cl2 69.30(3) 4_565 .
Cl4 Cs1 Cl4 126.21(3) 2_645 .
Cl5 Cs1 Cl4 72.60(2) . .
Cl3 Cs1 Cl4 127.14(2) 4_565 .
Cl2 Cs1 Cl4 71.85(3) . .
Cl4 Cs1 Cl5 73.01(2) 2_645 2_645
Cl5 Cs1 Cl5 143.181(12) . 2_645
Cl3 Cs1 Cl5 65.82(3) 4_565 2_645
Cl2 Cs1 Cl5 78.42(2) . 2_645
Cl4 Cs1 Cl5 72.43(3) . 2_645
Cl4 Cs1 Cl3 70.80(2) 2_645 2_645
Cl5 Cs1 Cl3 61.11(2) . 2_645
Cl3 Cs1 Cl3 102.08(2) 4_565 2_645
Cl2 Cs1 Cl3 131.29(2) . 2_645
Cl4 Cs1 Cl3 130.56(3) . 2_645
Cl5 Cs1 Cl3 143.79(2) 2_645 2_645
Cl4 Cs1 Cl4 104.61(2) 2_645 4_565
Cl5 Cs1 Cl4 83.13(3) . 4_565
Cl3 Cs1 Cl4 65.90(2) 4_565 4_565
Cl2 Cs1 Cl4 70.07(2) . 4_565
Cl4 Cs1 Cl4 129.175(10) . 4_565
Cl5 Cs1 Cl4 128.96(3) 2_645 4_565
Cl3 Cs1 Cl4 63.25(2) 2_645 4_565
Cl4 Cs1 Cl2 68.45(3) 2_645 2_645
Cl5 Cs1 Cl2 66.86(2) . 2_645
Cl3 Cs1 Cl2 137.02(2) 4_565 2_645
Cl2 Cs1 Cl2 144.803(15) . 2_645
Cl4 Cs1 Cl2 72.96(2) . 2_645
Cl5 Cs1 Cl2 92.06(2) 2_645 2_645
Cl3 Cs1 Cl2 73.74(2) 2_645 2_645
Cl4 Cs1 Cl2 135.76(2) 4_565 2_645
Cl4 Cs1 Cs1 57.69(2) 2_645 3_655
Cl5 Cs1 Cs1 106.47(2) . 3_655
Cl3 Cs1 Cs1 51.972(17) 4_565 3_655
Cl2 Cs1 Cs1 104.72(2) . 3_655
Cl4 Cs1 Cs1 176.01(2) . 3_655
Cl5 Cs1 Cs1 109.19(2) 2_645 3_655
Cl3 Cs1 Cs1 50.107(18) 2_645 3_655
Cl4 Cs1 Cs1 46.923(16) 4_565 3_655
Cl2 Cs1 Cs1 110.394(18) 2_645 3_655
Cl4 Cs1 Ba2 112.749(19) 2_645 3_665
Cl5 Cs1 Ba2 43.470(19) . 3_665
Cl3 Cs1 Ba2 105.975(18) 4_565 3_665
Cl2 Cs1 Ba2 91.145(17) . 3_665
Cl4 Cs1 Ba2 109.258(18) . 3_665
Cl5 Cs1 Ba2 168.43(2) 2_645 3_665
Cl3 Cs1 Ba2 43.519(16) 2_645 3_665
Cl4 Cs1 Ba2 40.904(17) 4_565 3_665
Cl2 Cs1 Ba2 99.386(16) 2_645 3_665
Cs1 Cs1 Ba2 68.395(7) 3_655 3_665
Cl4 Cs1 Ba1 95.46(2) 2_645 .
Cl5 Cs1 Ba1 143.573(18) . .
Cl3 Cs1 Ba1 42.115(16) 4_565 .
Cl2 Cs1 Ba1 43.426(18) . .
Cl4 Cs1 Ba1 85.067(19) . .
Cl5 Cs1 Ba1 41.900(18) 2_645 .
Cl3 Cs1 Ba1 143.59(2) 2_645 .
Cl4 Cs1 Ba1 89.639(17) 4_565 .
Cl2 Cs1 Ba1 133.667(16) 2_645 .
Cs1 Cs1 Ba1 93.800(9) 3_655 .
Ba2 Cs1 Ba1 126.541(8) 3_665 .
Cl3 Ba1 Cl5 144.83(3) 2_545 2_645
Cl3 Ba1 Cl3 83.52(3) 2_545 4_565
Cl5 Ba1 Cl3 76.21(3) 2_645 4_565
Cl3 Ba1 Cl2 92.67(3) 2_545 2_545
Cl5 Ba1 Cl2 83.45(3) 2_645 2_545
Cl3 Ba1 Cl2 137.10(3) 4_565 2_545
Cl3 Ba1 Cl1 138.82(3) 2_545 .
Cl5 Ba1 Cl1 73.21(3) 2_645 .
Cl3 Ba1 Cl1 133.01(3) 4_565 .
Cl2 Ba1 Cl1 73.01(3) 2_545 .
Cl3 Ba1 Cl1 75.15(3) 2_545 2_545
Cl5 Ba1 Cl1 70.93(3) 2_645 2_545
Cl3 Ba1 Cl1 69.31(3) 4_565 2_545
Cl2 Ba1 Cl1 68.44(3) 2_545 2_545
Cl1 Ba1 Cl1 129.33(3) . 2_545
Cl3 Ba1 Cl5 69.67(3) 2_545 1_455
Cl5 Ba1 Cl5 142.709(15) 2_645 1_455
Cl3 Ba1 Cl5 135.59(3) 4_565 1_455
Cl2 Ba1 Cl5 80.56(3) 2_545 1_455
Cl1 Ba1 Cl5 69.96(3) . 1_455
Cl1 Ba1 Cl5 131.32(3) 2_545 1_455
Cl3 Ba1 Cl2 113.26(3) 2_545 .
Cl5 Ba1 Cl2 90.42(3) 2_645 .
Cl3 Ba1 Cl2 77.96(3) 4_565 .
Cl2 Ba1 Cl2 140.185(19) 2_545 .
Cl1 Ba1 Cl2 67.58(3) . .
Cl1 Ba1 Cl2 145.19(3) 2_545 .
Cl5 Ba1 Cl2 81.01(3) 1_455 .
Cl3 Ba1 Ba1 112.08(2) 2_545 2_545
Cl5 Ba1 Ba1 44.625(19) 2_645 2_545
Cl3 Ba1 Ba1 97.463(19) 4_565 2_545
Cl2 Ba1 Ba1 44.85(2) 2_545 2_545
Cl1 Ba1 Ba1 84.96(2) . 2_545
Cl1 Ba1 Ba1 44.43(2) 2_545 2_545
Cl5 Ba1 Ba1 124.93(2) 1_455 2_545
Cl2 Ba1 Ba1 133.48(2) . 2_545
Cl3 Ba1 Ba1 105.63(2) 2_545 2
Cl5 Ba1 Ba1 109.37(2) 2_645 2
Cl3 Ba1 Ba1 120.14(2) 4_565 2
Cl2 Ba1 Ba1 102.09(2) 2_545 2
Cl1 Ba1 Ba1 44.491(19) . 2
Cl1 Ba1 Ba1 170.52(2) 2_545 2
Cl5 Ba1 Ba1 43.23(2) 1_455 2
Cl2 Ba1 Ba1 43.537(18) . 2
Ba1 Ba1 Ba1 129.038(13) 2_545 2
Cl3 Ba1 Ba1 41.953(18) 2_545 3
Cl5 Ba1 Ba1 112.68(2) 2_645 3
Cl3 Ba1 Ba1 41.57(2) 4_565 3
Cl2 Ba1 Ba1 121.60(2) 2_545 3
Cl1 Ba1 Ba1 164.06(2) . 3
Cl1 Ba1 Ba1 65.86(2) 2_545 3
Cl5 Ba1 Ba1 104.40(2) 1_455 3
Cl2 Ba1 Ba1 97.08(2) . 3
Ba1 Ba1 Ba1 109.782(8) 2_545 3
Ba1 Ba1 Ba1 121.179(9) 2 3
Cl3 Ba1 Cs1 128.858(19) 2_545 .
Cl5 Ba1 Cs1 50.295(19) 2_645 .
Cl3 Ba1 Cs1 48.63(2) 4_565 .
Cl2 Ba1 Cs1 132.99(2) 2_545 .
Cl1 Ba1 Cs1 84.389(19) . .
Cl1 Ba1 Cs1 98.674(19) 2_545 .
Cl5 Ba1 Cs1 129.55(2) 1_455 .
Cl2 Ba1 Cs1 48.777(19) . .
Ba1 Ba1 Cs1 93.585(8) 2_545 .
Ba1 Ba1 Cs1 88.191(8) 2 .
Ba1 Ba1 Cs1 88.528(8) 3 .
Cl4 Ba2 Cl2 93.21(3) 2_655 .
Cl4 Ba2 Cl4 72.75(3) 2_655 4_565
Cl2 Ba2 Cl4 87.99(3) . 4_565
Cl4 Ba2 Cl1 126.95(3) 2_655 2
Cl2 Ba2 Cl1 75.36(3) . 2
Cl4 Ba2 Cl1 154.12(3) 4_565 2
Cl4 Ba2 Cl1 155.38(3) 2_655 4_565
Cl2 Ba2 Cl1 83.67(3) . 4_565
Cl4 Ba2 Cl1 82.72(3) 4_565 4_565
Cl1 Ba2 Cl1 75.96(3) 2 4_565
Cl4 Ba2 Cl5 105.09(3) 2_655 3_665
Cl2 Ba2 Cl5 157.27(3) . 3_665
Cl4 Ba2 Cl5 84.77(3) 4_565 3_665
Cl1 Ba2 Cl5 102.96(3) 2 3_665
Cl1 Ba2 Cl5 74.06(3) 4_565 3_665
Cl4 Ba2 Cl3 78.91(3) 2_655 4_575
Cl2 Ba2 Cl3 128.48(3) . 4_575
Cl4 Ba2 Cl3 134.89(3) 4_565 4_575
Cl1 Ba2 Cl3 70.17(3) 2 4_575
Cl1 Ba2 Cl3 121.83(3) 4_565 4_575
Cl5 Ba2 Cl3 69.50(3) 3_665 4_575
Cl4 Ba2 Cs1 57.40(2) 2_655 3_665
Cl2 Ba2 Cs1 150.61(2) . 3_665
Cl4 Ba2 Cs1 83.57(2) 4_565 3_665
Cl1 Ba2 Cs1 120.35(2) 2 3_665
Cl1 Ba2 Cs1 122.79(2) 4_565 3_665
Cl5 Ba2 Cs1 49.51(2) 3_665 3_665
Cl3 Ba2 Cs1 51.467(18) 4_575 3_665
Cl4 Ba2 Ba1 113.61(2) 2_655 3_565
Cl2 Ba2 Ba1 140.18(2) . 3_565
Cl4 Ba2 Ba1 126.84(2) 4_565 3_565
Cl1 Ba2 Ba1 65.08(2) 2 3_565
Cl1 Ba2 Ba1 82.71(2) 4_565 3_565
Cl5 Ba2 Ba1 42.069(18) 3_665 3_565
Cl3 Ba2 Ba1 40.41(2) 4_575 3_565
Cs1 Ba2 Ba1 63.050(6) 3_665 3_565
Cl4 Ba2 Ba1 101.36(2) 2_655 2
Cl2 Ba2 Ba1 39.519(19) . 2
Cl4 Ba2 Ba1 127.43(2) 4_565 2
Cl1 Ba2 Ba1 40.54(2) 2 2
Cl1 Ba2 Ba1 91.740(19) 4_565 2
Cl5 Ba2 Ba1 143.49(2) 3_665 2
Cl3 Ba2 Ba1 91.774(19) 4_575 2
Cs1 Ba2 Ba1 138.159(7) 3_665 2
Ba1 Ba2 Ba1 103.851(6) 3_565 2
Cl4 Ba2 Cs1 44.29(2) 2_655 2_655
Cl2 Ba2 Cs1 51.93(2) . 2_655
Cl4 Ba2 Cs1 88.71(2) 4_565 2_655
Cl1 Ba2 Cs1 96.06(2) 2 2_655
Cl1 Ba2 Cs1 135.11(2) 4_565 2_655
Cl5 Ba2 Cs1 148.96(2) 3_665 2_655
Cl3 Ba2 Cs1 94.89(2) 4_575 2_655
Cs1 Ba2 Cs1 99.635(7) 3_665 2_655
Ba1 Ba2 Cs1 134.366(7) 3_565 2_655
Ba1 Ba2 Cs1 59.681(6) 2 2_655
Cl4 Ba2 Cs1 39.80(2) 2_655 1_565
Cl2 Ba2 Cs1 103.51(2) . 1_565
Cl4 Ba2 Cs1 111.38(2) 4_565 1_565
Cl1 Ba2 Cs1 91.96(2) 2 1_565
Cl1 Ba2 Cs1 164.10(2) 4_565 1_565
Cl5 Ba2 Cs1 99.19(2) 3_665 1_565
Cl3 Ba2 Cs1 42.85(2) 4_575 1_565
Cs1 Ba2 Cs1 54.725(7) 3_665 1_565
Ba1 Ba2 Cs1 82.808(6) 3_565 1_565
Ba1 Ba2 Cs1 85.386(6) 2 1_565
Cs1 Ba2 Cs1 55.409(5) 2_655 1_565
Ba2 Cl1 Ba2 104.04(3) 2_545 4_566
Ba2 Cl1 Ba1 100.45(3) 2_545 .
Ba2 Cl1 Ba1 106.31(3) 4_566 .
Ba2 Cl1 Ba1 105.46(3) 2_545 2
Ba2 Cl1 Ba1 142.16(4) 4_566 2
Ba1 Cl1 Ba1 91.08(3) . 2
Ba2 Cl2 Ba1 101.98(3) . 2
Ba2 Cl2 Ba1 121.88(4) . .
Ba1 Cl2 Ba1 91.61(3) 2 .
Ba2 Cl2 Cs1 104.19(3) . .
Ba1 Cl2 Cs1 149.45(4) 2 .
Ba1 Cl2 Cs1 87.80(2) . .
Ba2 Cl2 Cs1 90.01(3) . 2_655
Ba1 Cl2 Cs1 86.73(3) 2 2_655
Ba1 Cl2 Cs1 147.57(4) . 2_655
Cs1 Cl2 Cs1 77.83(2) . 2_655
Ba1 Cl3 Ba1 96.48(3) 2 4_566
Ba1 Cl3 Ba2 98.25(3) 2 4_576
Ba1 Cl3 Ba2 104.98(3) 4_566 4_576
Ba1 Cl3 Cs1 159.51(3) 2 4_566
Ba1 Cl3 Cs1 89.25(3) 4_566 4_566
Ba2 Cl3 Cs1 99.23(3) 4_576 4_566
Ba1 Cl3 Cs1 93.07(3) 2 2_655
Ba1 Cl3 Cs1 164.97(4) 4_566 2_655
Ba2 Cl3 Cs1 85.01(2) 4_576 2_655
Cs1 Cl3 Cs1 77.92(2) 4_566 2_655
Ba2 Cl4 Ba2 107.25(3) 2_645 4_566
Ba2 Cl4 Cs1 105.06(3) 2_645 2_655
Ba2 Cl4 Cs1 144.76(4) 4_566 2_655
Ba2 Cl4 Cs1 98.69(3) 2_645 .
Ba2 Cl4 Cs1 102.93(3) 4_566 .
Cs1 Cl4 Cs1 85.57(3) 2_655 .
Ba2 Cl4 Cs1 81.70(3) 2_645 4_566
Ba2 Cl4 Cs1 95.68(3) 4_566 4_566
Cs1 Cl4 Cs1 75.39(2) 2_655 4_566
Cs1 Cl4 Cs1 160.29(3) . 4_566
Ba1 Cl5 Ba2 106.31(3) 2_655 3_665
Ba1 Cl5 Ba1 92.14(3) 2_655 1_655
Ba2 Cl5 Ba1 96.56(3) 3_665 1_655
Ba1 Cl5 Cs1 164.81(4) 2_655 .
Ba2 Cl5 Cs1 87.02(3) 3_665 .
Ba1 Cl5 Cs1 93.55(3) 1_655 .
Ba1 Cl5 Cs1 87.81(3) 2_655 2_655
Ba2 Cl5 Cs1 99.62(3) 3_665 2_655
Ba1 Cl5 Cs1 163.16(4) 1_655 2_655
Cs1 Cl5 Cs1 82.69(2) . 2_655

loop_
_geom_bond_atom_site_label_1
_geom_bond_atom_site_label_2
_geom_bond_distance
_geom_bond_site_symmetry_2
Cs1 Cl4 3.3675(11) 2_645
Cs1 Cl5 3.4855(11) .
Cs1 Cl3 3.5003(12) 4_565
Cs1 Cl2 3.5103(11) .
Cs1 Cl4 3.5128(12) .
Cs1 Cl5 3.5905(10) 2_645
Cs1 Cl3 3.5936(10) 2_645
Cs1 Cl4 3.8962(12) 4_565
Cs1 Cl2 3.9148(12) 2_645
Cs1 Cs1 4.4611(6) 3_655
Cs1 Ba2 4.5766(4) 3_665
Cs1 Ba1 4.6635(4) .
Ba1 Cl3 3.1043(12) 2_545
Ba1 Cl5 3.1167(11) 2_645
Ba1 Cl3 3.1277(10) 4_565
Ba1 Cl2 3.1335(10) 2_545
Ba1 Cl1 3.1838(11) .
Ba1 Cl1 3.1872(10) 2_545
Ba1 Cl5 3.1965(10) 1_455
Ba1 Cl2 3.2082(11) .
Ba1 Ba1 4.5472(3) 2_545
Ba1 Ba1 4.5472(3) 2
Ba1 Ba1 4.6487(6) 3
Ba2 Cl4 3.0284(12) 2_655
Ba2 Cl2 3.0653(11) .
Ba2 Cl4 3.0730(10) 4_565
Ba2 Cl1 3.0831(10) 2
Ba2 Cl1 3.0856(11) 4_565
Ba2 Cl5 3.1528(12) 3_665
Ba2 Cl3 3.1634(10) 4_575
